data_4086549
loop_
_publ_author_name
'Batke, Sonja'
'Sietzen, Malte'
'Merz, Lukas'
'Wadepohl, Hubert'
'Ballmann, Joachim'

_publ_section_title
;
 Closely Related Benzylene-Linked Diamidophosphine Scaffolds and Their
 Zirconium and Hafnium Complexes: How Small Changes of the Ligand Result
 in Different Complex Stabilities and Reactivities
;
_journal_issue 13
_journal_name_full Organometallics
_journal_page_first 2294
_journal_paper_doi 10.1021/acs.organomet.6b00384
_journal_volume 35
_journal_year 2016
_chemical_formula_moiety 'C36 H37 N2 P'
_chemical_formula_sum 'C36 H37 N2 P'
_chemical_formula_weight 528.64
_space_group_crystal_system monoclinic
_space_group_IT_number 14
_space_group_name_Hall '-P 2yn'
_space_group_name_H-M_alt 'P 1 21/n 1'
_symmetry_cell_setting monoclinic
_symmetry_Int_Tables_number 14
_symmetry_space_group_name_Hall '-P 2yn'
_symmetry_space_group_name_H-M 'P 1 21/n 1'
_atom_sites_solution_hydrogens mixed
_atom_sites_solution_primary iterative
_atom_sites_solution_secondary difmap
_audit_block_code ba_lm3
_audit_creation_date 2015-12-07
_audit_creation_method
;
Olex2 1.2
(compiled 2015.09.30 svn.r3233 for OlexSys, GUI svn.r5103)
;
_audit_update_record '07.12.2015 09:47:12 CET UTC+01:00  encif 1.36'
_cell_angle_alpha 90
_cell_angle_beta 106.880(16)
_cell_angle_gamma 90
_cell_formula_units_Z 8
_cell_length_a 17.735(11)
_cell_length_b 12.421(7)
_cell_length_c 27.719(17)
_cell_measurement_reflns_used 8164
_cell_measurement_temperature 100(2)
_cell_measurement_theta_max 25.52
_cell_measurement_theta_min 2.25
_cell_volume 5843(6)
_computing_cell_refinement
;
SAINT (see _computing_data_reduction). Includes estimated systematic errors
 of the unit cell constants from Monte Carlo simulations.
;
_computing_data_collection 'SMART-5.631 (Bruker AXS, 2003)'
_computing_data_reduction 'SAINT V8.34A (Bruker AXS, 1997-2013),SADABS-2014_5 (Sheldrick and Bruker AXS, 1997-2014)'
_computing_molecular_graphics 'Olex2 (Dolomanov et al., 2009)'
_computing_publication_material 'encif (Wadepohl, 2009-15); encifer 1.5 (CCDC, 2014)'
_computing_structure_refinement 'ShelXL (Sheldrick, 2015)'
_computing_structure_solution 'SUPERFLIP (Palatinus, 2007-2009)'
_diffrn_ambient_environment 'perfluoro polyether oil / N~2~'
_diffrn_ambient_temperature 100(1)
_diffrn_detector 'CCD plate'
_diffrn_detector_area_resol_mean 8.19
_diffrn_detector_type CCD-PXL-KAF2
_diffrn_measured_fraction_theta_full 1.000
_diffrn_measured_fraction_theta_max 0.994
_diffrn_measurement_device 'three-circle diffractometer'
_diffrn_measurement_device_type 'Bruker AXS Smart 1000'
_diffrn_measurement_method '\f- and \w-scans'
_diffrn_measurement_specimen_support 'polyimid foil'
_diffrn_radiation_monochromator graphite
_diffrn_radiation_probe x-ray
_diffrn_radiation_type MoK\a
_diffrn_radiation_wavelength 0.71073
_diffrn_reflns_av_R_equivalents 0.0877
_diffrn_reflns_av_unetI/netI 0.0518
_diffrn_reflns_Laue_measured_fraction_full 1.000
_diffrn_reflns_Laue_measured_fraction_max 0.994
_diffrn_reflns_limit_h_max 21
_diffrn_reflns_limit_h_min -20
_diffrn_reflns_limit_k_max 15
_diffrn_reflns_limit_k_min -15
_diffrn_reflns_limit_l_max 33
_diffrn_reflns_limit_l_min -33
_diffrn_reflns_number 95088
_diffrn_reflns_point_group_measured_fraction_full 1.000
_diffrn_reflns_point_group_measured_fraction_max 0.994
_diffrn_reflns_theta_full 25.242
_diffrn_reflns_theta_max 25.813
_diffrn_reflns_theta_min 1.222
_diffrn_source 'sealed X-Ray tube (Mo)'
_diffrn_source_type 'fine focus tube'
_diffrn_standards_number 0
_exptl_absorpt_coefficient_mu 0.121
_exptl_absorpt_correction_T_max 0.7453
_exptl_absorpt_correction_T_min 0.6803
_exptl_absorpt_correction_type multi-scan
_exptl_absorpt_process_details
;
multi-scan from symmetry-related measurements (Blessing 1995)
SADABS (see _computing_data_reduction)
;
_exptl_crystal_colour colourless
_exptl_crystal_density_diffrn 1.202
_exptl_crystal_description irregular
_exptl_crystal_F_000 2256
_exptl_crystal_size_max 0.170
_exptl_crystal_size_mid 0.160
_exptl_crystal_size_min 0.120
_refine_diff_density_max 0.462
_refine_diff_density_min -0.271
_refine_diff_density_rms 0.052
_refine_ls_extinction_method none
_refine_ls_goodness_of_fit_ref 1.005
_refine_ls_hydrogen_treatment mixed
_refine_ls_matrix_type full
_refine_ls_number_parameters 723
_refine_ls_number_reflns 11180
_refine_ls_number_restraints 0
_refine_ls_restrained_S_all 1.005
_refine_ls_R_factor_all 0.0863
_refine_ls_R_factor_gt 0.0492
_refine_ls_shift/su_max 0.001
_refine_ls_shift/su_mean 0.000
_refine_ls_structure_factor_coef Fsqd
_refine_ls_weighting_details 'w=1/[\s^2^(Fo^2^)+(0.0538P)^2^+3.0230P] where P=(Fo^2^+2Fc^2^)/3'
_refine_ls_weighting_scheme calc
_refine_ls_wR_factor_gt 0.1088
_refine_ls_wR_factor_ref 0.1262
_reflns_Friedel_coverage 0.000
_reflns_number_gt 7656
_reflns_number_total 11180
_reflns_threshold_expression 'I > 2\s(I)'
_cod_data_source_file om6b00384_si_002.cif
_cod_data_source_block ba_lm3
_cod_depositor_comments 'Adding full bibliography for 4086549--4086572.cif.'
_cod_original_sg_symbol_H-M 'P 21/n'
_cod_database_code 4086549
_audit_block_refno 2593
_audit_block_usercomment LM063
_shelx_space_group_comment
;
The symmetry employed for this shelxl refinement is uniquely defined
by the following loop, which should always be used as a source of
symmetry information in preference to the above space-group names.
They are only intended as comments.
;
_shelx_estimated_absorpt_t_max 0.986
_shelx_estimated_absorpt_t_min 0.980
_shelxl_version_number 2014/7
_olex2_refinement_description
;
1. Fixed Uiso
 At 1.2 times of:
  All C(H) groups, All C(H,H) groups, All N(H) groups
 At 1.5 times of:
  All C(H,H,H) groups
2.a Secondary CH2 refined with riding coordinates:
 C57(H57A,H57B), C72(H72A,H72B), C7(H7A,H7B), C22(H22A,H22B)
2.b Aromatic/amide H refined with riding coordinates:
 C53(H53), C54(H54), C55(H55), C56(H56), C59(H59), C61(H61), C63(H63),
 C68(H68), C69(H69), C70(H70), C71(H71), C74(H74), C76(H76), C78(H78), C82(H82),
  C83(H83), C84(H84), C85(H85), C86(H86), C3(H3), C4(H4), C5(H5), C6(H6),
 C9(H9), C11(H11), C13(H13), C18(H18), C19(H19), C20(H20), C21(H21), C24(H24),
 C26(H26), C28(H28), C32(H32), C33(H33), C34(H34), C35(H35), C36(H36)
2.c Idealised Me refined as rotating group:
 C64(H64A,H64B,H64C), C65(H65A,H65B,H65C), C79(H79A,H79B,H79C), C80(H80A,H80B,
 H80C), C14(H14A,H14B,H14C), C15(H15A,H15B,H15C), C29(H29A,H29B,H29C), C30(H30A,
 H30B,H30C)
;
_olex2_submission_special_instructions 'No special instructions were received'

loop_
_symmetry_equiv_pos_as_xyz
'x, y, z'
'-x+1/2, y+1/2, -z+1/2'
'-x, -y, -z'
'x-1/2, -y-1/2, z-1/2'

loop_
_atom_site_label
_atom_site_type_symbol
_atom_site_fract_x
_atom_site_fract_y
_atom_site_fract_z
_atom_site_U_iso_or_equiv
_atom_site_adp_type
_atom_site_occupancy
_atom_site_site_symmetry_order
_atom_site_calc_flag
_atom_site_refinement_flags_posn
P51 P 0.94903(3) 1.00673(4) 0.37480(2) 0.02041(14) Uani 1 1 d .
N51 N 0.85905(12) 1.33917(16) 0.32416(8) 0.0340(5) Uani 1 1 d .
H51 H 0.8220(15) 1.374(2) 0.3322(10) 0.041 Uiso 1 1 d R
N52 N 0.75799(11) 0.76292(15) 0.31308(7) 0.0256(4) Uani 1 1 d .
H52 H 0.7211(14) 0.7859(19) 0.2915(9) 0.031 Uiso 1 1 d R
C51 C 0.99615(12) 1.13151(17) 0.40432(8) 0.0211(5) Uani 1 1 d .
C52 C 0.96289(13) 1.23130(17) 0.38516(8) 0.0246(5) Uani 1 1 d .
C53 C 1.00396(14) 1.32542(19) 0.40216(9) 0.0320(6) Uani 1 1 d .
H53 H 0.9816 1.3927 0.3892 0.038 Uiso 1 1 calc R
C54 C 1.07697(15) 1.3227(2) 0.43776(9) 0.0359(6) Uani 1 1 d .
H54 H 1.1050 1.3878 0.4485 0.043 Uiso 1 1 calc R
C55 C 1.10897(14) 1.2262(2) 0.45764(9) 0.0335(6) Uani 1 1 d .
H55 H 1.1586 1.2245 0.4827 0.040 Uiso 1 1 calc R
C56 C 1.06896(13) 1.13122(18) 0.44120(8) 0.0257(5) Uani 1 1 d .
H56 H 1.0914 1.0647 0.4553 0.031 Uiso 1 1 calc R
C57 C 0.88112(14) 1.23565(18) 0.34775(9) 0.0304(5) Uani 1 1 d .
H57A H 0.8782 1.1815 0.3211 0.036 Uiso 1 1 calc R
H57B H 0.8421 1.2150 0.3654 0.036 Uiso 1 1 calc R
C58 C 0.87980(12) 1.37512(17) 0.28265(8) 0.0228(5) Uani 1 1 d .
C59 C 0.93109(12) 1.31837(17) 0.26203(8) 0.0239(5) Uani 1 1 d .
H59 H 0.9545 1.2535 0.2775 0.029 Uiso 1 1 calc R
C60 C 0.94815(12) 1.35562(17) 0.21922(8) 0.0237(5) Uani 1 1 d .
C61 C 0.91539(13) 1.45157(17) 0.19761(8) 0.0250(5) Uani 1 1 d .
H61 H 0.9277 1.4778 0.1686 0.030 Uiso 1 1 calc R
C62 C 0.86482(12) 1.51019(16) 0.21762(8) 0.0225(5) Uani 1 1 d .
C63 C 0.84698(12) 1.47141(16) 0.25972(8) 0.0218(5) Uani 1 1 d .
H63 H 0.8119 1.5107 0.2733 0.026 Uiso 1 1 calc R
C64 C 1.00183(14) 1.2927(2) 0.19663(9) 0.0331(6) Uani 1 1 d .
H64A H 1.0508 1.3330 0.2007 0.050 Uiso 1 1 calc GR
H64B H 0.9758 1.2808 0.1607 0.050 Uiso 1 1 calc GR
H64C H 1.0140 1.2230 0.2138 0.050 Uiso 1 1 calc GR
C65 C 0.82968(14) 1.61419(17) 0.19342(9) 0.0296(5) Uani 1 1 d .
H65A H 0.8717 1.6612 0.1892 0.044 Uiso 1 1 calc GR
H65B H 0.8021 1.6499 0.2149 0.044 Uiso 1 1 calc GR
H65C H 0.7923 1.5992 0.1604 0.044 Uiso 1 1 calc GR
C66 C 0.86343(12) 0.98948(16) 0.39879(8) 0.0191(4) Uani 1 1 d .
C67 C 0.80827(12) 0.90879(16) 0.37749(8) 0.0185(4) Uani 1 1 d .
C68 C 0.74379(12) 0.89431(16) 0.39565(8) 0.0224(5) Uani 1 1 d .
H68 H 0.7064 0.8398 0.3814 0.027 Uiso 1 1 calc R
C69 C 0.73306(13) 0.95799(17) 0.43412(8) 0.0247(5) Uani 1 1 d .
H69 H 0.6887 0.9468 0.4462 0.030 Uiso 1 1 calc R
C70 C 0.78688(13) 1.03766(17) 0.45481(8) 0.0246(5) Uani 1 1 d .
H70 H 0.7795 1.0820 0.4810 0.030 Uiso 1 1 calc R
C71 C 0.85200(12) 1.05290(17) 0.43729(8) 0.0224(5) Uani 1 1 d .
H71 H 0.8892 1.1075 0.4519 0.027 Uiso 1 1 calc R
C72 C 0.81917(12) 0.83937(17) 0.33500(8) 0.0246(5) Uani 1 1 d .
H72A H 0.8249 0.8876 0.3079 0.030 Uiso 1 1 calc R
H72B H 0.8693 0.7994 0.3478 0.030 Uiso 1 1 calc R
C73 C 0.74972(13) 0.66413(17) 0.33301(8) 0.0241(5) Uani 1 1 d .
C74 C 0.68825(13) 0.59636(17) 0.30661(9) 0.0261(5) Uani 1 1 d .
H74 H 0.6528 0.6213 0.2760 0.031 Uiso 1 1 calc R
C75 C 0.67752(15) 0.49506(18) 0.32355(9) 0.0318(6) Uani 1 1 d .
C76 C 0.72913(16) 0.45972(19) 0.36870(10) 0.0369(6) Uani 1 1 d .
H76 H 0.7224 0.3902 0.3811 0.044 Uiso 1 1 calc R
C77 C 0.79020(16) 0.5244(2) 0.39587(9) 0.0369(6) Uani 1 1 d .
C78 C 0.80057(14) 0.62664(18) 0.37799(9) 0.0297(5) Uani 1 1 d .
H78 H 0.8426 0.6709 0.3967 0.036 Uiso 1 1 calc R
C79 C 0.61173(16) 0.4242(2) 0.29401(11) 0.0453(7) Uani 1 1 d .
H79A H 0.5771 0.4063 0.3147 0.068 Uiso 1 1 calc GR
H79B H 0.6337 0.3579 0.2845 0.068 Uiso 1 1 calc GR
H79C H 0.5814 0.4621 0.2636 0.068 Uiso 1 1 calc GR
C80 C 0.8451(2) 0.4868(2) 0.44559(10) 0.0589(9) Uani 1 1 d .
H80A H 0.8202 0.4987 0.4724 0.088 Uiso 1 1 calc GR
H80B H 0.8945 0.5275 0.4531 0.088 Uiso 1 1 calc GR
H80C H 0.8561 0.4099 0.4435 0.088 Uiso 1 1 calc GR
C81 C 1.01496(12) 0.90227(17) 0.41024(8) 0.0218(5) Uani 1 1 d .
C82 C 0.99667(13) 0.83505(17) 0.44519(8) 0.0237(5) Uani 1 1 d .
H82 H 0.9481 0.8439 0.4528 0.028 Uiso 1 1 calc R
C83 C 1.04865(14) 0.75514(18) 0.46908(9) 0.0298(5) Uani 1 1 d .
H83 H 1.0352 0.7084 0.4925 0.036 Uiso 1 1 calc R
C84 C 1.12008(14) 0.74336(19) 0.45891(9) 0.0339(6) Uani 1 1 d .
H84 H 1.1563 0.6898 0.4760 0.041 Uiso 1 1 calc R
C85 C 1.13896(14) 0.80922(19) 0.42401(9) 0.0334(6) Uani 1 1 d .
H85 H 1.1880 0.8008 0.4170 0.040 Uiso 1 1 calc R
C86 C 1.08668(13) 0.88714(17) 0.39933(9) 0.0269(5) Uani 1 1 d .
H86 H 1.0993 0.9310 0.3747 0.032 Uiso 1 1 calc R
P1 P 0.46367(3) 0.51164(4) 0.37355(2) 0.02028(14) Uani 1 1 d .
N1 N 0.27460(11) 0.74965(14) 0.30146(7) 0.0247(4) Uani 1 1 d .
H1 H 0.2364(14) 0.7347(19) 0.2779(9) 0.030 Uiso 1 1 d R
N2 N 0.35860(12) 0.19417(16) 0.30694(8) 0.0321(5) Uani 1 1 d .
H2 H 0.3401(15) 0.149(2) 0.3247(10) 0.039 Uiso 1 1 d R
C1 C 0.37060(12) 0.52306(16) 0.38962(8) 0.0193(4) Uani 1 1 d .
C2 C 0.31369(12) 0.59672(16) 0.36269(8) 0.0197(5) Uani 1 1 d .
C3 C 0.24389(12) 0.60790(16) 0.37528(8) 0.0235(5) Uani 1 1 d .
H3 H 0.2056 0.6585 0.3576 0.028 Uiso 1 1 calc R
C4 C 0.22925(13) 0.54649(17) 0.41309(9) 0.0255(5) Uani 1 1 d .
H4 H 0.1808 0.5545 0.4209 0.031 Uiso 1 1 calc R
C5 C 0.28453(13) 0.47357(18) 0.43966(9) 0.0270(5) Uani 1 1 d .
H5 H 0.2744 0.4313 0.4657 0.032 Uiso 1 1 calc R
C6 C 0.35511(13) 0.46276(17) 0.42787(8) 0.0238(5) Uani 1 1 d .
H6 H 0.3935 0.4132 0.4463 0.029 Uiso 1 1 calc R
C7 C 0.32765(12) 0.66130(16) 0.31977(8) 0.0234(5) Uani 1 1 d .
H7A H 0.3820 0.6901 0.3309 0.028 Uiso 1 1 calc R
H7B H 0.3244 0.6117 0.2913 0.028 Uiso 1 1 calc R
C8 C 0.27338(13) 0.84177(16) 0.32835(8) 0.0230(5) Uani 1 1 d .
C9 C 0.21305(13) 0.91693(17) 0.31042(9) 0.0251(5) Uani 1 1 d .
H9 H 0.1723 0.9018 0.2803 0.030 Uiso 1 1 calc R
C10 C 0.21125(15) 1.01273(18) 0.33548(9) 0.0315(6) Uani 1 1 d .
C11 C 0.27082(16) 1.03374(19) 0.37948(10) 0.0369(6) Uani 1 1 d .
H11 H 0.2703 1.0995 0.3969 0.044 Uiso 1 1 calc R
C12 C 0.33122(15) 0.96052(18) 0.39851(9) 0.0338(6) Uani 1 1 d .
C13 C 0.33193(14) 0.86484(17) 0.37291(9) 0.0266(5) Uani 1 1 d .
H13 H 0.3730 0.8142 0.3860 0.032 Uiso 1 1 calc R
C14 C 0.14571(17) 1.0926(2) 0.31470(11) 0.0467(7) Uani 1 1 d .
H14A H 0.1652 1.1516 0.2981 0.070 Uiso 1 1 calc GR
H14B H 0.1276 1.1214 0.3423 0.070 Uiso 1 1 calc GR
H14C H 0.1018 1.0566 0.2902 0.070 Uiso 1 1 calc GR
C15 C 0.39520(19) 0.9824(2) 0.44673(10) 0.0543(8) Uani 1 1 d .
H15A H 0.4128 1.0572 0.4470 0.081 Uiso 1 1 calc GR
H15B H 0.4397 0.9339 0.4491 0.081 Uiso 1 1 calc GR
H15C H 0.3747 0.9703 0.4755 0.081 Uiso 1 1 calc GR
C16 C 0.50310(12) 0.37994(16) 0.39891(8) 0.0208(5) Uani 1 1 d .
C17 C 0.46797(13) 0.28571(17) 0.37403(8) 0.0247(5) Uani 1 1 d .
C18 C 0.50435(14) 0.18728(18) 0.38790(9) 0.0309(6) Uani 1 1 d .
H18 H 0.4805 0.1236 0.3713 0.037 Uiso 1 1 calc R
C19 C 0.57516(14) 0.18050(19) 0.42567(9) 0.0330(6) Uani 1 1 d .
H19 H 0.6003 0.1127 0.4341 0.040 Uiso 1 1 calc R
C20 C 0.60925(13) 0.27135(19) 0.45091(9) 0.0289(5) Uani 1 1 d .
H20 H 0.6572 0.2663 0.4773 0.035 Uiso 1 1 calc R
C21 C 0.57328(12) 0.37070(18) 0.43766(8) 0.0243(5) Uani 1 1 d .
H21 H 0.5969 0.4334 0.4553 0.029 Uiso 1 1 calc R
C22 C 0.38935(13) 0.29257(18) 0.33326(9) 0.0306(6) Uani 1 1 d .
H22A H 0.3498 0.3209 0.3489 0.037 Uiso 1 1 calc R
H22B H 0.3946 0.3460 0.3080 0.037 Uiso 1 1 calc R
C23 C 0.39019(12) 0.14401(17) 0.27223(8) 0.0231(5) Uani 1 1 d .
C24 C 0.36233(12) 0.04143(16) 0.25521(8) 0.0219(5) Uani 1 1 d .
H24 H 0.3273 0.0055 0.2700 0.026 Uiso 1 1 calc R
C25 C 0.38505(12) -0.00830(16) 0.21721(8) 0.0222(5) Uani 1 1 d .
C26 C 0.43746(13) 0.04447(17) 0.19631(8) 0.0238(5) Uani 1 1 d .
H26 H 0.4533 0.0107 0.1701 0.029 Uiso 1 1 calc R
C27 C 0.46681(12) 0.14538(17) 0.21314(8) 0.0222(5) Uani 1 1 d .
C28 C 0.44285(12) 0.19479(17) 0.25100(8) 0.0240(5) Uani 1 1 d .
H28 H 0.4626 0.2641 0.2626 0.029 Uiso 1 1 calc R
C29 C 0.35144(14) -0.11616(17) 0.19715(9) 0.0311(6) Uani 1 1 d .
H29A H 0.3319 -0.1528 0.2224 0.047 Uiso 1 1 calc GR
H29B H 0.3926 -0.1600 0.1897 0.047 Uiso 1 1 calc GR
H29C H 0.3080 -0.1059 0.1663 0.047 Uiso 1 1 calc GR
C30 C 0.52372(13) 0.20072(18) 0.19043(9) 0.0297(5) Uani 1 1 d .
H30A H 0.5767 0.1715 0.2053 0.045 Uiso 1 1 calc GR
H30B H 0.5239 0.2781 0.1973 0.045 Uiso 1 1 calc GR
H30C H 0.5076 0.1887 0.1539 0.045 Uiso 1 1 calc GR
C31 C 0.52462(12) 0.60781(16) 0.41827(8) 0.0207(5) Uani 1 1 d .
C32 C 0.60137(13) 0.62676(17) 0.41604(8) 0.0250(5) Uani 1 1 d .
H32 H 0.6202 0.5895 0.3919 0.030 Uiso 1 1 calc R
C33 C 0.65008(13) 0.69884(18) 0.44840(9) 0.0289(5) Uani 1 1 d .
H33 H 0.7025 0.7091 0.4471 0.035 Uiso 1 1 calc R
C34 C 0.62285(14) 0.75604(18) 0.48263(9) 0.0291(5) Uani 1 1 d .
H34 H 0.6563 0.8060 0.5048 0.035 Uiso 1 1 calc R
C35 C 0.54656(13) 0.74021(17) 0.48447(9) 0.0280(5) Uani 1 1 d .
H35 H 0.5273 0.7805 0.5075 0.034 Uiso 1 1 calc R
C36 C 0.49806(13) 0.66593(16) 0.45286(8) 0.0225(5) Uani 1 1 d .
H36 H 0.4461 0.6547 0.4549 0.027 Uiso 1 1 calc R

loop_
_atom_site_aniso_label
_atom_site_aniso_U_11
_atom_site_aniso_U_22
_atom_site_aniso_U_33
_atom_site_aniso_U_23
_atom_site_aniso_U_13
_atom_site_aniso_U_12
P51 0.0186(3) 0.0240(3) 0.0191(3) -0.0004(2) 0.0063(2) -0.0034(2)
N51 0.0354(12) 0.0314(11) 0.0414(13) 0.0125(10) 0.0208(10) 0.0104(9)
N52 0.0229(11) 0.0229(10) 0.0262(11) 0.0001(8) -0.0002(8) -0.0014(8)
C51 0.0209(11) 0.0261(11) 0.0199(11) -0.0012(9) 0.0116(9) -0.0057(9)
C52 0.0252(12) 0.0276(12) 0.0240(12) 0.0029(9) 0.0119(10) -0.0051(9)
C53 0.0390(15) 0.0257(12) 0.0341(14) 0.0028(10) 0.0150(12) -0.0076(11)
C54 0.0410(15) 0.0341(14) 0.0342(14) -0.0062(11) 0.0135(12) -0.0205(12)
C55 0.0276(13) 0.0421(15) 0.0297(14) -0.0044(11) 0.0065(11) -0.0114(11)
C56 0.0236(12) 0.0319(12) 0.0230(12) -0.0020(10) 0.0090(10) -0.0051(10)
C57 0.0281(13) 0.0274(12) 0.0349(14) 0.0070(10) 0.0080(11) -0.0014(10)
C58 0.0203(11) 0.0233(11) 0.0234(12) -0.0009(9) 0.0042(9) -0.0015(9)
C59 0.0175(11) 0.0192(11) 0.0310(13) -0.0014(9) 0.0009(10) 0.0018(9)
C60 0.0177(11) 0.0248(11) 0.0264(12) -0.0061(9) 0.0030(10) -0.0006(9)
C61 0.0230(12) 0.0303(12) 0.0202(12) -0.0031(9) 0.0039(10) -0.0037(9)
C62 0.0204(11) 0.0196(11) 0.0236(12) -0.0036(9) 0.0000(9) -0.0019(9)
C63 0.0181(11) 0.0198(11) 0.0259(12) -0.0037(9) 0.0039(9) 0.0023(9)
C64 0.0279(13) 0.0383(14) 0.0318(14) -0.0127(11) 0.0068(11) 0.0029(11)
C65 0.0317(13) 0.0226(12) 0.0298(13) 0.0005(10) 0.0014(11) 0.0014(10)
C66 0.0151(10) 0.0213(11) 0.0196(11) 0.0033(9) 0.0031(9) 0.0006(8)
C67 0.0149(11) 0.0185(10) 0.0212(11) 0.0044(9) 0.0037(9) 0.0041(8)
C68 0.0167(11) 0.0192(11) 0.0290(13) 0.0050(9) 0.0030(9) 0.0009(8)
C69 0.0190(11) 0.0257(12) 0.0321(13) 0.0058(10) 0.0116(10) 0.0034(9)
C70 0.0263(12) 0.0246(11) 0.0256(12) -0.0003(9) 0.0117(10) 0.0031(9)
C71 0.0213(12) 0.0215(11) 0.0233(12) 0.0013(9) 0.0046(9) -0.0010(9)
C72 0.0201(11) 0.0250(11) 0.0282(13) -0.0039(10) 0.0063(10) -0.0035(9)
C73 0.0283(12) 0.0213(11) 0.0248(12) -0.0025(9) 0.0111(10) 0.0044(9)
C74 0.0281(13) 0.0238(11) 0.0291(13) -0.0028(10) 0.0124(10) 0.0035(10)
C75 0.0403(14) 0.0233(12) 0.0413(15) -0.0080(11) 0.0266(12) 0.0000(10)
C76 0.0575(18) 0.0214(12) 0.0435(16) 0.0015(11) 0.0328(14) 0.0072(12)
C77 0.0544(17) 0.0337(14) 0.0273(13) 0.0028(11) 0.0190(12) 0.0196(12)
C78 0.0343(14) 0.0273(12) 0.0272(13) -0.0048(10) 0.0089(11) 0.0077(10)
C79 0.0552(18) 0.0280(13) 0.0643(19) -0.0138(13) 0.0355(15) -0.0142(12)
C80 0.089(2) 0.0491(18) 0.0372(17) 0.0122(14) 0.0151(16) 0.0316(17)
C81 0.0208(12) 0.0234(11) 0.0216(12) -0.0050(9) 0.0066(9) -0.0026(9)
C82 0.0215(12) 0.0279(12) 0.0222(12) -0.0021(9) 0.0071(10) 0.0000(9)
C83 0.0333(14) 0.0274(12) 0.0275(13) 0.0021(10) 0.0071(11) 0.0031(10)
C84 0.0301(14) 0.0301(13) 0.0373(15) -0.0063(11) 0.0031(11) 0.0079(10)
C85 0.0230(13) 0.0343(14) 0.0444(16) -0.0109(12) 0.0122(11) 0.0013(10)
C86 0.0245(12) 0.0272(12) 0.0331(13) -0.0054(10) 0.0148(11) -0.0032(10)
P1 0.0186(3) 0.0235(3) 0.0195(3) 0.0009(2) 0.0066(2) 0.0051(2)
N1 0.0216(10) 0.0222(10) 0.0251(11) -0.0008(8) -0.0014(8) 0.0028(8)
N2 0.0322(12) 0.0304(11) 0.0383(13) -0.0091(9) 0.0175(10) -0.0045(9)
C1 0.0164(11) 0.0223(11) 0.0192(11) -0.0039(9) 0.0051(9) 0.0003(9)
C2 0.0155(11) 0.0177(10) 0.0240(12) -0.0047(9) 0.0030(9) -0.0004(8)
C3 0.0180(11) 0.0196(11) 0.0323(13) -0.0008(9) 0.0065(10) 0.0008(9)
C4 0.0171(11) 0.0261(12) 0.0362(14) -0.0041(10) 0.0125(10) 0.0011(9)
C5 0.0247(12) 0.0298(12) 0.0297(13) 0.0024(10) 0.0130(10) -0.0010(10)
C6 0.0215(12) 0.0247(11) 0.0244(12) 0.0019(9) 0.0054(10) 0.0042(9)
C7 0.0195(11) 0.0199(11) 0.0296(13) 0.0014(9) 0.0054(10) 0.0033(9)
C8 0.0261(12) 0.0194(11) 0.0261(12) 0.0038(9) 0.0118(10) -0.0011(9)
C9 0.0250(12) 0.0244(11) 0.0290(13) 0.0066(10) 0.0125(10) 0.0013(9)
C10 0.0417(15) 0.0214(11) 0.0424(15) 0.0110(11) 0.0295(13) 0.0053(10)
C11 0.0614(18) 0.0200(12) 0.0372(15) -0.0039(11) 0.0264(14) -0.0030(12)
C12 0.0486(16) 0.0230(12) 0.0323(14) 0.0018(10) 0.0155(12) -0.0063(11)
C13 0.0307(13) 0.0197(11) 0.0299(13) 0.0042(9) 0.0097(11) -0.0032(9)
C14 0.0636(19) 0.0296(13) 0.0599(19) 0.0164(13) 0.0385(16) 0.0184(13)
C15 0.075(2) 0.0385(16) 0.0408(17) -0.0083(13) 0.0043(15) -0.0131(15)
C16 0.0200(11) 0.0241(11) 0.0214(12) 0.0014(9) 0.0109(9) 0.0050(9)
C17 0.0251(12) 0.0264(12) 0.0269(13) -0.0020(10) 0.0143(10) 0.0051(9)
C18 0.0344(14) 0.0260(12) 0.0355(14) -0.0022(10) 0.0152(12) 0.0040(10)
C19 0.0376(14) 0.0278(12) 0.0366(15) 0.0067(11) 0.0155(12) 0.0156(11)
C20 0.0231(12) 0.0374(13) 0.0268(13) 0.0065(11) 0.0081(10) 0.0098(10)
C21 0.0212(12) 0.0295(12) 0.0236(12) 0.0034(10) 0.0087(10) 0.0034(9)
C22 0.0264(13) 0.0282(12) 0.0358(14) -0.0092(10) 0.0069(11) 0.0041(10)
C23 0.0186(11) 0.0240(11) 0.0241(12) 0.0020(9) 0.0023(9) 0.0029(9)
C24 0.0175(11) 0.0218(11) 0.0248(12) 0.0037(9) 0.0034(9) -0.0023(9)
C25 0.0218(11) 0.0192(11) 0.0210(11) 0.0022(9) -0.0011(9) -0.0019(9)
C26 0.0237(12) 0.0267(12) 0.0189(11) 0.0003(9) 0.0030(9) 0.0014(9)
C27 0.0184(11) 0.0240(11) 0.0204(11) 0.0066(9) -0.0004(9) 0.0012(9)
C28 0.0177(11) 0.0183(11) 0.0321(13) 0.0017(9) 0.0013(10) -0.0019(9)
C29 0.0360(14) 0.0229(12) 0.0324(14) -0.0007(10) 0.0067(11) -0.0048(10)
C30 0.0257(13) 0.0308(13) 0.0316(13) 0.0083(10) 0.0065(11) -0.0030(10)
C31 0.0199(11) 0.0228(11) 0.0205(11) 0.0048(9) 0.0075(9) 0.0014(9)
C32 0.0253(12) 0.0276(12) 0.0255(12) 0.0061(10) 0.0127(10) 0.0065(10)
C33 0.0229(12) 0.0291(12) 0.0363(14) 0.0067(10) 0.0109(11) -0.0030(10)
C34 0.0306(13) 0.0226(12) 0.0320(13) 0.0030(10) 0.0059(11) -0.0052(10)
C35 0.0318(13) 0.0254(12) 0.0279(13) -0.0006(10) 0.0102(11) 0.0002(10)
C36 0.0205(11) 0.0226(11) 0.0250(12) 0.0016(9) 0.0073(10) 0.0014(9)

loop_
_atom_type_symbol
_atom_type_description
_atom_type_scat_dispersion_real
_atom_type_scat_dispersion_imag
_atom_type_scat_source
C C 0.0033 0.0016 'International Tables Vol C Tables 4.2.6.8 and 6.1.1.4'
H H 0.0000 0.0000 'International Tables Vol C Tables 4.2.6.8 and 6.1.1.4'
N N 0.0061 0.0033 'International Tables Vol C Tables 4.2.6.8 and 6.1.1.4'
P P 0.1023 0.0942 'International Tables Vol C Tables 4.2.6.8 and 6.1.1.4'

loop_
_geom_angle_atom_site_label_1
_geom_angle_atom_site_label_2
_geom_angle_atom_site_label_3
_geom_angle
C51 P51 C66 104.71(10)
C81 P51 C51 102.83(11)
C81 P51 C66 100.91(10)
C57 N51 H51 117.1(17)
C58 N51 H51 117.2(17)
C58 N51 C57 124.2(2)
C72 N52 H52 115.7(18)
C73 N52 H52 117.4(18)
C73 N52 C72 125.24(19)
C52 C51 P51 119.21(17)
C56 C51 P51 121.94(17)
C56 C51 C52 118.4(2)
C51 C52 C57 120.06(19)
C53 C52 C51 119.5(2)
C53 C52 C57 120.4(2)
C52 C53 H53 119.6
C54 C53 C52 120.9(2)
C54 C53 H53 119.6
C53 C54 H54 120.0
C55 C54 C53 120.0(2)
C55 C54 H54 120.0
C54 C55 H55 120.0
C54 C55 C56 120.0(2)
C56 C55 H55 120.0
C51 C56 H56 119.5
C55 C56 C51 121.1(2)
C55 C56 H56 119.5
N51 C57 C52 114.85(19)
N51 C57 H57A 108.6
N51 C57 H57B 108.6
C52 C57 H57A 108.6
C52 C57 H57B 108.6
H57A C57 H57B 107.5
N51 C58 C59 122.7(2)
N51 C58 C63 118.6(2)
C59 C58 C63 118.7(2)
C58 C59 H59 119.6
C60 C59 C58 120.8(2)
C60 C59 H59 119.6
C59 C60 C64 120.4(2)
C61 C60 C59 119.3(2)
C61 C60 C64 120.4(2)
C60 C61 H61 119.4
C60 C61 C62 121.1(2)
C62 C61 H61 119.4
C61 C62 C65 120.2(2)
C63 C62 C61 119.2(2)
C63 C62 C65 120.6(2)
C58 C63 H63 119.5
C62 C63 C58 121.0(2)
C62 C63 H63 119.5
C60 C64 H64A 109.5
C60 C64 H64B 109.5
C60 C64 H64C 109.5
H64A C64 H64B 109.5
H64A C64 H64C 109.5
H64B C64 H64C 109.5
C62 C65 H65A 109.5
C62 C65 H65B 109.5
C62 C65 H65C 109.5
H65A C65 H65B 109.5
H65A C65 H65C 109.5
H65B C65 H65C 109.5
C67 C66 P51 118.59(16)
C71 C66 P51 122.17(16)
C71 C66 C67 119.24(19)
C66 C67 C72 120.10(18)
C68 C67 C66 119.11(19)
C68 C67 C72 120.79(19)
C67 C68 H68 119.4
C69 C68 C67 121.1(2)
C69 C68 H68 119.4
C68 C69 H69 120.1
C70 C69 C68 119.8(2)
C70 C69 H69 120.1
C69 C70 H70 120.1
C69 C70 C71 119.8(2)
C71 C70 H70 120.1
C66 C71 C70 120.9(2)
C66 C71 H71 119.6
C70 C71 H71 119.6
N52 C72 C67 116.94(18)
N52 C72 H72A 108.1
N52 C72 H72B 108.1
C67 C72 H72A 108.1
C67 C72 H72B 108.1
H72A C72 H72B 107.3
N52 C73 C74 119.0(2)
N52 C73 C78 123.0(2)
C78 C73 C74 118.1(2)
C73 C74 H74 118.9
C75 C74 C73 122.3(2)
C75 C74 H74 118.9
C74 C75 C76 118.4(2)
C74 C75 C79 120.9(2)
C76 C75 C79 120.7(2)
C75 C76 H76 119.5
C77 C76 C75 120.9(2)
C77 C76 H76 119.5
C76 C77 C78 119.9(2)
C76 C77 C80 120.8(2)
C78 C77 C80 119.3(3)
C73 C78 C77 120.4(2)
C73 C78 H78 119.8
C77 C78 H78 119.8
C75 C79 H79A 109.5
C75 C79 H79B 109.5
C75 C79 H79C 109.5
H79A C79 H79B 109.5
H79A C79 H79C 109.5
H79B C79 H79C 109.5
C77 C80 H80A 109.5
C77 C80 H80B 109.5
C77 C80 H80C 109.5
H80A C80 H80B 109.5
H80A C80 H80C 109.5
H80B C80 H80C 109.5
C82 C81 P51 124.00(17)
C82 C81 C86 118.7(2)
C86 C81 P51 117.21(17)
C81 C82 H82 119.8
C83 C82 C81 120.5(2)
C83 C82 H82 119.8
C82 C83 H83 120.0
C84 C83 C82 120.0(2)
C84 C83 H83 120.0
C83 C84 H84 119.9
C85 C84 C83 120.2(2)
C85 C84 H84 119.9
C84 C85 H85 120.0
C86 C85 C84 120.0(2)
C86 C85 H85 120.0
C81 C86 H86 119.7
C85 C86 C81 120.6(2)
C85 C86 H86 119.7
C1 P1 C16 104.19(10)
C31 P1 C1 100.43(10)
C31 P1 C16 103.75(10)
C7 N1 H1 114.5(17)
C8 N1 H1 119.2(17)
C8 N1 C7 123.88(19)
C22 N2 H2 113.9(17)
C23 N2 H2 113.5(17)
C23 N2 C22 123.9(2)
C2 C1 P1 118.62(16)
C6 C1 P1 122.31(16)
C6 C1 C2 119.06(19)
C1 C2 C7 120.42(19)
C3 C2 C1 119.1(2)
C3 C2 C7 120.42(19)
C2 C3 H3 119.5
C4 C3 C2 120.9(2)
C4 C3 H3 119.5
C3 C4 H4 119.8
C5 C4 C3 120.4(2)
C5 C4 H4 119.8
C4 C5 H5 120.4
C4 C5 C6 119.1(2)
C6 C5 H5 120.4
C1 C6 H6 119.4
C5 C6 C1 121.3(2)
C5 C6 H6 119.4
N1 C7 C2 116.23(18)
N1 C7 H7A 108.2
N1 C7 H7B 108.2
C2 C7 H7A 108.2
C2 C7 H7B 108.2
H7A C7 H7B 107.4
N1 C8 C9 119.7(2)
N1 C8 C13 121.9(2)
C13 C8 C9 118.3(2)
C8 C9 H9 119.2
C10 C9 C8 121.5(2)
C10 C9 H9 119.2
C9 C10 C11 118.7(2)
C9 C10 C14 120.1(2)
C11 C10 C14 121.2(2)
C10 C11 H11 119.4
C10 C11 C12 121.2(2)
C12 C11 H11 119.4
C11 C12 C15 121.3(2)
C13 C12 C11 119.2(2)
C13 C12 C15 119.5(2)
C8 C13 H13 119.5
C12 C13 C8 121.0(2)
C12 C13 H13 119.5
C10 C14 H14A 109.5
C10 C14 H14B 109.5
C10 C14 H14C 109.5
H14A C14 H14B 109.5
H14A C14 H14C 109.5
H14B C14 H14C 109.5
C12 C15 H15A 109.5
C12 C15 H15B 109.5
C12 C15 H15C 109.5
H15A C15 H15B 109.5
H15A C15 H15C 109.5
H15B C15 H15C 109.5
C17 C16 P1 119.18(16)
C21 C16 P1 121.61(17)
C21 C16 C17 118.58(19)
C16 C17 C22 119.80(19)
C18 C17 C16 119.6(2)
C18 C17 C22 120.6(2)
C17 C18 H18 119.6
C17 C18 C19 120.8(2)
C19 C18 H18 119.6
C18 C19 H19 119.9
C20 C19 C18 120.3(2)
C20 C19 H19 119.9
C19 C20 H20 120.2
C19 C20 C21 119.7(2)
C21 C20 H20 120.2
C16 C21 H21 119.5
C20 C21 C16 121.1(2)
C20 C21 H21 119.5
N2 C22 C17 117.22(19)
N2 C22 H22A 108.0
N2 C22 H22B 108.0
C17 C22 H22A 108.0
C17 C22 H22B 108.0
H22A C22 H22B 107.2
N2 C23 C24 117.8(2)
C28 C23 N2 122.9(2)
C28 C23 C24 119.0(2)
C23 C24 H24 119.6
C25 C24 C23 120.9(2)
C25 C24 H24 119.6
C24 C25 C26 119.03(19)
C24 C25 C29 120.6(2)
C26 C25 C29 120.4(2)
C25 C26 H26 119.5
C27 C26 C25 121.1(2)
C27 C26 H26 119.5
C26 C27 C30 120.4(2)
C28 C27 C26 119.2(2)
C28 C27 C30 120.4(2)
C23 C28 H28 119.6
C27 C28 C23 120.7(2)
C27 C28 H28 119.6
C25 C29 H29A 109.5
C25 C29 H29B 109.5
C25 C29 H29C 109.5
H29A C29 H29B 109.5
H29A C29 H29C 109.5
H29B C29 H29C 109.5
C27 C30 H30A 109.5
C27 C30 H30B 109.5
C27 C30 H30C 109.5
H30A C30 H30B 109.5
H30A C30 H30C 109.5
H30B C30 H30C 109.5
C32 C31 P1 118.04(17)
C36 C31 P1 123.72(17)
C36 C31 C32 118.2(2)
C31 C32 H32 119.5
C33 C32 C31 120.9(2)
C33 C32 H32 119.5
C32 C33 H33 119.9
C32 C33 C34 120.2(2)
C34 C33 H33 119.9
C33 C34 H34 120.2
C33 C34 C35 119.6(2)
C35 C34 H34 120.2
C34 C35 H35 119.8
C34 C35 C36 120.4(2)
C36 C35 H35 119.8
C31 C36 H36 119.7
C35 C36 C31 120.7(2)
C35 C36 H36 119.7

loop_
_geom_bond_atom_site_label_1
_geom_bond_atom_site_label_2
_geom_bond_distance
P51 C51 1.836(2)
P51 C66 1.838(2)
P51 C81 1.830(2)
N51 H51 0.87(3)
N51 C57 1.444(3)
N51 C58 1.380(3)
N52 H52 0.80(2)
N52 C72 1.437(3)
N52 C73 1.371(3)
C51 C52 1.409(3)
C51 C56 1.395(3)
C52 C53 1.386(3)
C52 C57 1.519(3)
C53 H53 0.9500
C53 C54 1.382(3)
C54 H54 0.9500
C54 C55 1.372(3)
C55 H55 0.9500
C55 C56 1.384(3)
C56 H56 0.9500
C57 H57A 0.9900
C57 H57B 0.9900
C58 C59 1.397(3)
C58 C63 1.399(3)
C59 H59 0.9500
C59 C60 1.387(3)
C60 C61 1.384(3)
C60 C64 1.502(3)
C61 H61 0.9500
C61 C62 1.390(3)
C62 C63 1.381(3)
C62 C65 1.505(3)
C63 H63 0.9500
C64 H64A 0.9800
C64 H64B 0.9800
C64 H64C 0.9800
C65 H65A 0.9800
C65 H65B 0.9800
C65 H65C 0.9800
C66 C67 1.405(3)
C66 C71 1.388(3)
C67 C68 1.388(3)
C67 C72 1.517(3)
C68 H68 0.9500
C68 C69 1.384(3)
C69 H69 0.9500
C69 C70 1.379(3)
C70 H70 0.9500
C70 C71 1.389(3)
C71 H71 0.9500
C72 H72A 0.9900
C72 H72B 0.9900
C73 C74 1.403(3)
C73 C78 1.390(3)
C74 H74 0.9500
C74 C75 1.375(3)
C75 C76 1.390(4)
C75 C79 1.501(3)
C76 H76 0.9500
C76 C77 1.383(4)
C77 C78 1.395(3)
C77 C80 1.512(4)
C78 H78 0.9500
C79 H79A 0.9800
C79 H79B 0.9800
C79 H79C 0.9800
C80 H80A 0.9800
C80 H80B 0.9800
C80 H80C 0.9800
C81 C82 1.387(3)
C81 C86 1.403(3)
C82 H82 0.9500
C82 C83 1.385(3)
C83 H83 0.9500
C83 C84 1.383(3)
C84 H84 0.9500
C84 C85 1.380(4)
C85 H85 0.9500
C85 C86 1.377(3)
C86 H86 0.9500
P1 C1 1.836(2)
P1 C16 1.837(2)
P1 C31 1.831(2)
N1 H1 0.81(2)
N1 C7 1.439(3)
N1 C8 1.369(3)
N2 H2 0.87(3)
N2 C22 1.447(3)
N2 C23 1.393(3)
C1 C2 1.405(3)
C1 C6 1.389(3)
C2 C3 1.387(3)
C2 C7 1.513(3)
C3 H3 0.9500
C3 C4 1.381(3)
C4 H4 0.9500
C4 C5 1.380(3)
C5 H5 0.9500
C5 C6 1.389(3)
C6 H6 0.9500
C7 H7A 0.9900
C7 H7B 0.9900
C8 C9 1.398(3)
C8 C13 1.393(3)
C9 H9 0.9500
C9 C10 1.383(3)
C10 C11 1.387(4)
C10 C14 1.509(3)
C11 H11 0.9500
C11 C12 1.387(4)
C12 C13 1.386(3)
C12 C15 1.506(4)
C13 H13 0.9500
C14 H14A 0.9800
C14 H14B 0.9800
C14 H14C 0.9800
C15 H15A 0.9800
C15 H15B 0.9800
C15 H15C 0.9800
C16 C17 1.409(3)
C16 C21 1.393(3)
C17 C18 1.384(3)
C17 C22 1.521(3)
C18 H18 0.9500
C18 C19 1.384(3)
C19 H19 0.9500
C19 C20 1.372(3)
C20 H20 0.9500
C20 C21 1.389(3)
C21 H21 0.9500
C22 H22A 0.9900
C22 H22B 0.9900
C23 C24 1.398(3)
C23 C28 1.391(3)
C24 H24 0.9500
C24 C25 1.378(3)
C25 C26 1.393(3)
C25 C29 1.505(3)
C26 H26 0.9500
C26 C27 1.385(3)
C27 C28 1.385(3)
C27 C30 1.502(3)
C28 H28 0.9500
C29 H29A 0.9800
C29 H29B 0.9800
C29 H29C 0.9800
C30 H30A 0.9800
C30 H30B 0.9800
C30 H30C 0.9800
C31 C32 1.400(3)
C31 C36 1.387(3)
C32 H32 0.9500
C32 C33 1.379(3)
C33 H33 0.9500
C33 C34 1.380(3)
C34 H34 0.9500
C34 C35 1.383(3)
C35 H35 0.9500
C35 C36 1.386(3)
C36 H36 0.9500

loop_
_geom_torsion_atom_site_label_1
_geom_torsion_atom_site_label_2
_geom_torsion_atom_site_label_3
_geom_torsion_atom_site_label_4
_geom_torsion
P51 C51 C52 C53 -170.59(17)
P51 C51 C52 C57 11.9(3)
P51 C51 C56 C55 170.34(18)
P51 C66 C67 C68 179.37(15)
P51 C66 C67 C72 -1.1(3)
P51 C66 C71 C70 -179.70(16)
P51 C81 C82 C83 177.54(17)
P51 C81 C86 C85 -179.23(17)
N51 C58 C59 C60 177.7(2)
N51 C58 C63 C62 -179.0(2)
N52 C73 C74 C75 178.2(2)
N52 C73 C78 C77 -178.6(2)
C51 P51 C66 C67 170.96(16)
C51 P51 C66 C71 -9.5(2)
C51 P51 C81 C82 107.35(19)
C51 P51 C81 C86 -75.57(18)
C51 C52 C53 C54 -0.2(3)
C51 C52 C57 N51 -169.6(2)
C52 C51 C56 C55 -1.9(3)
C52 C53 C54 C55 -1.5(4)
C53 C52 C57 N51 12.9(3)
C53 C54 C55 C56 1.5(4)
C54 C55 C56 C51 0.2(4)
C56 C51 C52 C53 1.9(3)
C56 C51 C52 C57 -175.6(2)
C57 N51 C58 C59 -6.3(3)
C57 N51 C58 C63 172.5(2)
C57 C52 C53 C54 177.3(2)
C58 N51 C57 C52 83.2(3)
C58 C59 C60 C61 1.7(3)
C58 C59 C60 C64 -178.5(2)
C59 C58 C63 C62 -0.2(3)
C59 C60 C61 C62 -1.0(3)
C60 C61 C62 C63 -0.2(3)
C60 C61 C62 C65 -179.82(19)
C61 C62 C63 C58 0.8(3)
C63 C58 C59 C60 -1.1(3)
C64 C60 C61 C62 179.2(2)
C65 C62 C63 C58 -179.59(19)
C66 P51 C51 C52 -77.39(19)
C66 P51 C51 C56 110.42(19)
C66 P51 C81 C82 -0.6(2)
C66 P51 C81 C86 176.43(17)
C66 C67 C68 C69 0.1(3)
C66 C67 C72 N52 -176.38(19)
C67 C66 C71 C70 -0.1(3)
C67 C68 C69 C70 0.3(3)
C68 C67 C72 N52 3.2(3)
C68 C69 C70 C71 -0.6(3)
C69 C70 C71 C66 0.6(3)
C71 C66 C67 C68 -0.2(3)
C71 C66 C67 C72 179.34(19)
C72 N52 C73 C74 -178.1(2)
C72 N52 C73 C78 0.6(3)
C72 C67 C68 C69 -179.42(19)
C73 N52 C72 C67 -80.7(3)
C73 C74 C75 C76 0.7(3)
C73 C74 C75 C79 -179.2(2)
C74 C73 C78 C77 0.1(3)
C74 C75 C76 C77 -0.4(3)
C75 C76 C77 C78 0.0(4)
C75 C76 C77 C80 178.5(2)
C76 C77 C78 C73 0.2(3)
C78 C73 C74 C75 -0.6(3)
C79 C75 C76 C77 179.5(2)
C80 C77 C78 C73 -178.4(2)
C81 P51 C51 C52 177.51(17)
C81 P51 C51 C56 5.3(2)
C81 P51 C66 C67 -82.52(18)
C81 P51 C66 C71 97.06(19)
C81 C82 C83 C84 1.3(3)
C82 C81 C86 C85 -2.0(3)
C82 C83 C84 C85 -1.7(3)
C83 C84 C85 C86 0.2(4)
C84 C85 C86 C81 1.7(3)
C86 C81 C82 C83 0.5(3)
P1 C1 C2 C3 -178.50(15)
P1 C1 C2 C7 2.8(3)
P1 C1 C6 C5 179.36(17)
P1 C16 C17 C18 169.90(17)
P1 C16 C17 C22 -11.8(3)
P1 C16 C21 C20 -169.28(17)
P1 C31 C32 C33 179.50(16)
P1 C31 C36 C35 -177.77(16)
N1 C8 C9 C10 -177.6(2)
N1 C8 C13 C12 177.4(2)
N2 C23 C24 C25 173.4(2)
N2 C23 C28 C27 -173.8(2)
C1 P1 C16 C17 73.70(19)
C1 P1 C16 C21 -115.54(19)
C1 P1 C31 C32 -176.76(16)
C1 P1 C31 C36 0.7(2)
C1 C2 C3 C4 -1.2(3)
C1 C2 C7 N1 -167.54(18)
C2 C1 C6 C5 0.4(3)
C2 C3 C4 C5 0.9(3)
C3 C2 C7 N1 13.8(3)
C3 C4 C5 C6 0.0(3)
C4 C5 C6 C1 -0.6(3)
C6 C1 C2 C3 0.5(3)
C6 C1 C2 C7 -178.18(19)
C7 N1 C8 C9 -171.5(2)
C7 N1 C8 C13 10.2(3)
C7 C2 C3 C4 177.5(2)
C8 N1 C7 C2 69.3(3)
C8 C9 C10 C11 -0.2(3)
C8 C9 C10 C14 179.3(2)
C9 C8 C13 C12 -1.0(3)
C9 C10 C11 C12 -0.3(3)
C10 C11 C12 C13 0.1(4)
C10 C11 C12 C15 -179.0(2)
C11 C12 C13 C8 0.5(3)
C13 C8 C9 C10 0.8(3)
C14 C10 C11 C12 -179.8(2)
C15 C12 C13 C8 179.6(2)
C16 P1 C1 C2 -160.15(16)
C16 P1 C1 C6 20.9(2)
C16 P1 C31 C32 75.68(18)
C16 P1 C31 C36 -106.91(19)
C16 C17 C18 C19 -0.5(3)
C16 C17 C22 N2 176.3(2)
C17 C16 C21 C20 1.5(3)
C17 C18 C19 C20 1.8(4)
C18 C17 C22 N2 -5.5(3)
C18 C19 C20 C21 -1.4(4)
C19 C20 C21 C16 -0.3(3)
C21 C16 C17 C18 -1.1(3)
C21 C16 C17 C22 177.1(2)
C22 N2 C23 C24 170.7(2)
C22 N2 C23 C28 -14.7(3)
C22 C17 C18 C19 -178.8(2)
C23 N2 C22 C17 -71.6(3)
C23 C24 C25 C26 1.0(3)
C23 C24 C25 C29 -176.69(19)
C24 C23 C28 C27 0.8(3)
C24 C25 C26 C27 0.1(3)
C25 C26 C27 C28 -0.7(3)
C25 C26 C27 C30 179.55(19)
C26 C27 C28 C23 0.3(3)
C28 C23 C24 C25 -1.4(3)
C29 C25 C26 C27 177.75(19)
C30 C27 C28 C23 -179.97(19)
C31 P1 C1 C2 92.65(18)
C31 P1 C1 C6 -86.35(19)
C31 P1 C16 C17 178.42(17)
C31 P1 C16 C21 -10.8(2)
C31 C32 C33 C34 -2.0(3)
C32 C31 C36 C35 -0.4(3)
C32 C33 C34 C35 0.3(3)
C33 C34 C35 C36 1.2(3)
C34 C35 C36 C31 -1.2(3)
C36 C31 C32 C33 1.9(3)
